data_4336688
loop_
_publ_author_name
'Micha\/l J. Koby\/lka'
'Katarzyna \'Slepokura'
'Maria Acebr\'on Rodicio'
'Marta Paluch'
'Jerzy Lisowski'

_publ_contact_author_address
;
Department of Chemistry, 
University of Wroclaw, 
14 F. Joliot-Curie
50-383 Wroclaw,
Poland
;
_publ_contact_author_email jerzy.lisowski@chem.uni.wroc.pl
_publ_contact_author_fax '+48 71 3282348'
_publ_contact_author_name 'Jerzy Lisowski'
_publ_contact_author_phone '+48 71 3757252'
_publ_section_title
;
 Incorporation of Trinuclear Lanthanide(III) Hydroxo Bridged Clusters in
 Macrocyclic Frameworks
;
_journal_name_full 'Inorganic Chemistry'
_journal_page_first 12893
_journal_page_last 12903
_journal_paper_doi 10.1021/ic400508y
_journal_volume 52
_journal_year 2013
_chemical_absolute_configuration rmad
_chemical_formula_sum 'C57 H101 N10 O23 Sm3'
_chemical_formula_weight 1745.53
_chemical_name_systematic
; 
 ? 
;
_space_group_IT_number 146
_symmetry_cell_setting trigonal
_symmetry_space_group_name_Hall 'R 3'
_symmetry_space_group_name_H-M 'R 3 :H'
_atom_sites_solution_hydrogens geom
_atom_sites_solution_primary direct
_atom_sites_solution_secondary difmap
_audit_creation_method SHELXL-97
_cell_angle_alpha 90.00
_cell_angle_beta 90.00
_cell_angle_gamma 120.00
_cell_formula_units_Z 3
_cell_length_a 20.874(3)
_cell_length_b 20.874(3)
_cell_length_c 16.263(3)
_cell_measurement_reflns_used 18993
_cell_measurement_temperature 100(2)
_cell_measurement_theta_max 36.86
_cell_measurement_theta_min 2.89
_cell_volume 6136.8(17)
_computing_cell_refinement
;
CrysAlis RED, Oxford Diffraction Ltd.,
Version 1.171.33.42 (release 29-05-2009 CrysAlis171 .NET)
(compiled May 29 2009,17:40:42)
;
_computing_data_collection
;
CrysAlis CCD, Oxford Diffraction Ltd.,
Version 1.171.33.42 (release 29-05-2009 CrysAlis171 .NET)
(compiled May 29 2009,17:40:42)
;
_computing_data_reduction
;
CrysAlis RED, Oxford Diffraction Ltd.,
Version 1.171.33.42 (release 29-05-2009 CrysAlis171 .NET)
(compiled May 29 2009,17:40:42)
;
_computing_structure_refinement 'SHELXL-97 (Sheldrick, 2008)'
_computing_structure_solution 'SHELXS-97 (Sheldrick, 2008)'
_diffrn_ambient_temperature 100(2)
_diffrn_measured_fraction_theta_full 0.993
_diffrn_measured_fraction_theta_max 0.993
_diffrn_measurement_device_type
;
Kuma KM4 CCD kappa-geometry diffractometer with a Sapphire CCD camera
;
_diffrn_measurement_method 'omega scan'
_diffrn_radiation_monochromator graphite
_diffrn_radiation_source 'Enhance (Mo) x-ray Source'
_diffrn_radiation_type MoK\a
_diffrn_radiation_wavelength 0.71073
_diffrn_reflns_av_R_equivalents 0.0326
_diffrn_reflns_av_sigmaI/netI 0.0419
_diffrn_reflns_limit_h_max 32
_diffrn_reflns_limit_h_min -33
_diffrn_reflns_limit_k_max 33
_diffrn_reflns_limit_k_min -33
_diffrn_reflns_limit_l_max 26
_diffrn_reflns_limit_l_min -22
_diffrn_reflns_number 29958
_diffrn_reflns_theta_full 35.00
_diffrn_reflns_theta_max 35.00
_diffrn_reflns_theta_min 3.23
_exptl_absorpt_coefficient_mu 2.193
_exptl_absorpt_correction_T_max 0.841
_exptl_absorpt_correction_T_min 0.632
_exptl_absorpt_correction_type analytical
_exptl_absorpt_process_details
;
CrysAlis RED, Oxford Diffraction Ltd.,
Version 1.171.33.42 (release 29-05-2009 CrysAlis171 .NET)
(compiled May 29 2009,17:40:42)
Analytical numeric absorption correction using a multifaceted 
crystal model based on expressions derived by R.C. Clark & J.S. Reid.
(Clark, R. C. & Reid, J. S. (1995). Acta Cryst. A51, 887-897)
;
_exptl_crystal_colour yellowish
_exptl_crystal_density_diffrn 1.417
_exptl_crystal_description block
_exptl_crystal_F_000 2649
_exptl_crystal_size_max 0.20
_exptl_crystal_size_mid 0.12
_exptl_crystal_size_min 0.09
_refine_diff_density_max 1.649
_refine_diff_density_min -0.838
_refine_diff_density_rms 0.156
_refine_ls_abs_structure_details 'Flack H D (1983), Acta Cryst. A39, 876-881'
_refine_ls_abs_structure_Flack 0.00(2)
_refine_ls_extinction_method none
_refine_ls_goodness_of_fit_ref 1.030
_refine_ls_hydrogen_treatment constr
_refine_ls_matrix_type full
_refine_ls_number_parameters 265
_refine_ls_number_reflns 10473
_refine_ls_number_restraints 38
_refine_ls_restrained_S_all 1.028
_refine_ls_R_factor_all 0.0554
_refine_ls_R_factor_gt 0.0471
_refine_ls_shift/su_max 0.002
_refine_ls_shift/su_mean 0.000
_refine_ls_structure_factor_coef Fsqd
_refine_ls_weighting_details 'calc w=1/[\s^2^(Fo^2^)+(0.0742P)^2^+20.2129P] where P=(Fo^2^+2Fc^2^)/3'
_refine_ls_weighting_scheme calc
_refine_ls_wR_factor_gt 0.1235
_refine_ls_wR_factor_ref 0.1266
_reflns_number_gt 9147
_reflns_number_total 10473
_reflns_threshold_expression >2sigma(I)
_cod_data_source_file ic400508y_si_002_4.cif
_cod_data_source_block 8
_cod_original_sg_symbol_H-M 'R 3'
_cod_database_code 4336688

loop_
_symmetry_equiv_pos_as_xyz
'x, y, z'
'-y, x-y, z'
'-x+y, -x, z'
'x+2/3, y+1/3, z+1/3'
'-y+2/3, x-y+1/3, z+1/3'
'-x+y+2/3, -x+1/3, z+1/3'
'x+1/3, y+2/3, z+2/3'
'-y+1/3, x-y+2/3, z+2/3'
'-x+y+1/3, -x+2/3, z+2/3'

loop_
_atom_site_label
_atom_site_type_symbol
_atom_site_fract_x
_atom_site_fract_y
_atom_site_fract_z
_atom_site_U_iso_or_equiv
_atom_site_adp_type
_atom_site_occupancy
_atom_site_symmetry_multiplicity
_atom_site_calc_flag
_atom_site_refinement_flags
_atom_site_disorder_assembly
_atom_site_disorder_group
Sm1 Sm 0.766125(11) 0.333963(12) 0.4401(3) 0.02372(6) Uani 1 1 d . . .
O1 O 0.7932(2) 0.4607(2) 0.4391(4) 0.0285(7) Uani 1 1 d . B .
O2 O 0.6667 0.3333 0.5147(5) 0.0248(10) Uani 1 3 d S . .
H2O H 0.6667 0.3333 0.5762 0.030 Uiso 1 3 calc SR . .
O3 O 0.6667 0.3333 0.3653(5) 0.0247(10) Uani 1 3 d S . .
H3O H 0.6667 0.3333 0.3039 0.030 Uiso 1 3 calc SR . .
N1 N 0.9060(3) 0.4111(3) 0.4239(4) 0.0370(11) Uani 1 1 d . B .
H1N H 0.9247 0.4360 0.4733 0.044 Uiso 1 1 calc R . .
N2 N 0.8318(3) 0.2587(3) 0.4530(5) 0.0360(11) Uani 1 1 d . B .
H2N H 0.8261 0.2340 0.4035 0.043 Uiso 1 1 calc R . .
C1 C 0.8558(4) 0.5259(5) 0.4395(6) 0.056(2) Uani 1 1 d . . .
C2 C 0.8637(3) 0.5888(3) 0.4777(5) 0.0400(12) Uani 1 1 d . B .
C3 C 0.9309(5) 0.6549(4) 0.4778(6) 0.058(2) Uani 1 1 d . . .
H3 H 0.9334 0.6959 0.5062 0.069 Uiso 1 1 calc R B .
C4 C 0.9932(5) 0.6646(5) 0.4400(6) 0.076(3) Uani 1 1 d . A .
C5 C 0.9868(3) 0.6014(4) 0.4023(6) 0.0529(18) Uani 1 1 d . . .
H5 H 1.0293 0.6046 0.3769 0.064 Uiso 1 1 calc R B .
C6 C 0.9216(3) 0.5346(3) 0.4002(5) 0.0403(12) Uani 1 1 d . B .
C7 C 1.0662(4) 0.7399(4) 0.4415(4) 0.079(3) Uani 1 1 d D . .
C8 C 1.1243(8) 0.7447(11) 0.3804(8) 0.089(6) Uiso 0.59(2) 1 d PD A 1
H8A H 1.1025 0.7316 0.3253 0.133 Uiso 0.59(2) 1 calc PR A 1
H8B H 1.1410 0.7103 0.3970 0.133 Uiso 0.59(2) 1 calc PR A 1
H8C H 1.1665 0.7953 0.3798 0.133 Uiso 0.59(2) 1 calc PR A 1
C9 C 1.0436(15) 0.7958(13) 0.4131(12) 0.141(12) Uiso 0.59(2) 1 d PD A 1
H9A H 1.0190 0.7806 0.3596 0.212 Uiso 0.59(2) 1 calc PR A 1
H9B H 1.0878 0.8448 0.4083 0.212 Uiso 0.59(2) 1 calc PR A 1
H9C H 1.0097 0.7976 0.4534 0.212 Uiso 0.59(2) 1 calc PR A 1
C10 C 1.1049(12) 0.7668(15) 0.5244(6) 0.133(11) Uiso 0.59(2) 1 d PD A 1
H10A H 1.0689 0.7624 0.5659 0.199 Uiso 0.59(2) 1 calc PR A 1
H10B H 1.1441 0.8187 0.5198 0.199 Uiso 0.59(2) 1 calc PR A 1
H10C H 1.1267 0.7366 0.5409 0.199 Uiso 0.59(2) 1 calc PR A 1
C80 C 1.0951(10) 0.7720(10) 0.3562(6) 0.061(6) Uiso 0.41(2) 1 d PD A 2
H80A H 1.1003 0.7357 0.3229 0.091 Uiso 0.41(2) 1 calc PR A 2
H80B H 1.1433 0.8171 0.3614 0.091 Uiso 0.41(2) 1 calc PR A 2
H80C H 1.0601 0.7837 0.3295 0.091 Uiso 0.41(2) 1 calc PR A 2
C90 C 1.0619(16) 0.7996(12) 0.4914(10) 0.098(10) Uiso 0.41(2) 1 d PD A 2
H90A H 1.0448 0.7814 0.5473 0.148 Uiso 0.41(2) 1 calc PR A 2
H90B H 1.0270 0.8118 0.4651 0.148 Uiso 0.41(2) 1 calc PR A 2
H90C H 1.1109 0.8440 0.4939 0.148 Uiso 0.41(2) 1 calc PR A 2
C100 C 1.1251(11) 0.7271(14) 0.4822(11) 0.078(8) Uiso 0.41(2) 1 d PD A 2
H10D H 1.1088 0.7074 0.5377 0.117 Uiso 0.41(2) 1 calc PR A 2
H10E H 1.1718 0.7741 0.4854 0.117 Uiso 0.41(2) 1 calc PR A 2
H10F H 1.1322 0.6918 0.4495 0.117 Uiso 0.41(2) 1 calc PR A 2
C11 C 0.9195(3) 0.4669(4) 0.3614(5) 0.0435(13) Uani 1 1 d . . .
H11A H 0.8799 0.4454 0.3194 0.052 Uiso 1 1 calc R B .
H11B H 0.9672 0.4821 0.3336 0.052 Uiso 1 1 calc R . .
C12 C 0.9427(3) 0.3678(4) 0.4080(5) 0.0478(15) Uani 1 1 d . . .
H12 H 0.9299 0.3467 0.3512 0.057 Uiso 1 1 calc R B .
C13 C 1.0278(4) 0.4142(6) 0.4162(8) 0.074(3) Uani 1 1 d . B .
H13A H 1.0405 0.4395 0.4702 0.088 Uiso 1 1 calc R . .
H13B H 1.0475 0.4526 0.3729 0.088 Uiso 1 1 calc R . .
C14 C 1.0655(5) 0.3666(9) 0.4087(10) 0.110(5) Uani 1 1 d . . .
H14A H 1.0551 0.3429 0.3538 0.131 Uiso 1 1 calc R B .
H14B H 1.1197 0.3986 0.4144 0.131 Uiso 1 1 calc R . .
C15 C 1.0375(6) 0.3091(9) 0.4732(9) 0.096(4) Uani 1 1 d . B .
H15A H 1.0499 0.3326 0.5282 0.115 Uiso 1 1 calc R . .
H15B H 1.0609 0.2782 0.4677 0.115 Uiso 1 1 calc R . .
C16 C 0.9527(6) 0.2606(7) 0.4640(8) 0.079(3) Uani 1 1 d . . .
H16A H 0.9415 0.2352 0.4101 0.095 Uiso 1 1 calc R B .
H16B H 0.9339 0.2221 0.5073 0.095 Uiso 1 1 calc R . .
C17 C 0.9114(3) 0.3042(4) 0.4701(5) 0.0467(15) Uani 1 1 d . B .
H17 H 0.9181 0.3253 0.5268 0.056 Uiso 1 1 calc R . .
C18 C 0.7891(4) 0.2028(4) 0.5169(5) 0.0425(13) Uani 1 1 d . . .
H18A H 0.7705 0.2242 0.5583 0.051 Uiso 1 1 calc R B .
H18B H 0.8216 0.1878 0.5452 0.051 Uiso 1 1 calc R . .
N3 N 0.8020(4) 0.3583(5) 0.6476(4) 0.046(2) Uiso 0.601(13) 1 d PD B 1
O4 O 0.8251(5) 0.3744(5) 0.5747(5) 0.0395(18) Uiso 0.601(13) 1 d PD B 1
O5 O 0.7388(5) 0.3039(6) 0.6623(8) 0.075(3) Uiso 0.601(13) 1 d PD B 1
O6 O 0.8472(6) 0.3983(6) 0.7023(7) 0.074(3) Uiso 0.601(13) 1 d PD B 1
O1W O 0.7880(5) 0.3155(5) 0.2945(6) 0.0402(19) Uiso 0.601(13) 1 d P B 1
N30 N 0.7750(9) 0.3081(7) 0.2322(6) 0.050(4) Uiso 0.399(13) 1 d PD B 2
O40 O 0.7843(6) 0.2936(7) 0.3050(6) 0.034(2) Uiso 0.399(13) 1 d PD B 2
O50 O 0.7823(9) 0.2691(8) 0.1780(9) 0.069(5) Uiso 0.399(13) 1 d PD B 2
O60 O 0.7605(12) 0.3590(10) 0.2182(15) 0.093(6) Uiso 0.399(13) 1 d PD B 2
O10W O 0.8066(7) 0.3514(7) 0.5848(8) 0.033(2) Uiso 0.399(13) 1 d P B 2
O1M O 0.9982(5) 0.4796(4) 0.6104(8) 0.109(3) Uani 0.56(3) 1 d PD C 1
H1M H 0.9658 0.4637 0.6474 0.164 Uiso 0.56(3) 1 calc PR C 1
C1M C 1.0195(9) 0.5540(7) 0.5919(10) 0.060(5) Uiso 0.56(3) 1 d PD C 1
H1M1 H 0.9758 0.5600 0.5933 0.090 Uiso 0.56(3) 1 calc PR C 1
H1M2 H 1.0417 0.5666 0.5369 0.090 Uiso 0.56(3) 1 calc PR C 1
H1M3 H 1.0556 0.5869 0.6326 0.090 Uiso 0.56(3) 1 calc PR C 1
O10M O 0.9982(5) 0.4796(4) 0.6104(8) 0.109(3) Uani 0.44(3) 1 d P C 2
H10M H 1.0280 0.4900 0.5711 0.164 Uiso 0.44(3) 1 calc PR C 2
C10M C 0.9783(13) 0.5351(11) 0.6177(15) 0.065(7) Uiso 0.44(3) 1 d PD C 2
H10G H 1.0229 0.5840 0.6147 0.098 Uiso 0.44(3) 1 calc PR C 2
H10H H 0.9536 0.5298 0.6706 0.098 Uiso 0.44(3) 1 calc PR C 2
H10I H 0.9447 0.5299 0.5728 0.098 Uiso 0.44(3) 1 calc PR C 2

loop_
_atom_site_aniso_label
_atom_site_aniso_U_11
_atom_site_aniso_U_22
_atom_site_aniso_U_33
_atom_site_aniso_U_23
_atom_site_aniso_U_13
_atom_site_aniso_U_12
Sm1 0.01701(10) 0.02373(12) 0.03245(10) 0.00034(9) 0.00018(10) 0.01170(9)
O1 0.0236(15) 0.0256(15) 0.0347(19) -0.0003(13) 0.0014(13) 0.0112(13)
O2 0.0244(15) 0.0244(15) 0.026(3) 0.000 0.000 0.0122(7)
O3 0.0261(15) 0.0261(15) 0.022(3) 0.000 0.000 0.0131(8)
N1 0.0192(19) 0.054(3) 0.039(3) -0.004(2) 0.0014(17) 0.019(2)
N2 0.032(2) 0.043(3) 0.044(3) -0.005(2) -0.0086(19) 0.027(2)
C1 0.046(4) 0.062(5) 0.021(2) -0.002(3) 0.005(3) -0.002(4)
C2 0.038(3) 0.023(2) 0.045(3) 0.000(2) 0.004(2) 0.005(2)
C3 0.058(4) 0.026(3) 0.057(4) 0.000(3) -0.005(3) -0.003(3)
C4 0.050(4) 0.067(5) 0.053(5) 0.003(4) -0.002(3) -0.014(4)
C5 0.022(2) 0.049(4) 0.061(4) 0.009(3) 0.003(2) -0.003(2)
C6 0.025(2) 0.040(3) 0.044(3) 0.000(2) 0.002(2) 0.007(2)
C7 0.044(4) 0.041(4) 0.100(7) 0.002(4) -0.005(4) -0.018(3)
C11 0.023(2) 0.056(4) 0.041(3) -0.002(3) 0.005(2) 0.012(2)
C12 0.027(2) 0.069(4) 0.054(4) -0.007(3) 0.005(2) 0.029(3)
C13 0.024(3) 0.092(7) 0.099(7) -0.001(5) 0.006(3) 0.025(4)
C14 0.034(4) 0.155(12) 0.153(13) -0.024(10) 0.007(6) 0.057(6)
C15 0.071(6) 0.144(11) 0.114(9) 0.004(9) -0.017(6) 0.085(8)
C16 0.073(6) 0.104(8) 0.107(8) -0.006(6) -0.011(5) 0.080(6)
C17 0.034(3) 0.065(4) 0.057(4) -0.001(3) -0.006(3) 0.037(3)
C18 0.043(3) 0.045(3) 0.053(4) -0.001(3) -0.008(3) 0.032(3)
O1M 0.109(6) 0.058(4) 0.175(9) -0.016(5) -0.042(6) 0.052(5)
O10M 0.109(6) 0.058(4) 0.175(9) -0.016(5) -0.042(6) 0.052(5)

loop_
_atom_type_symbol
_atom_type_description
_atom_type_scat_dispersion_real
_atom_type_scat_dispersion_imag
_atom_type_scat_source
C C 0.0033 0.0016 'International Tables Vol C Tables 4.2.6.8 and 6.1.1.4'
H H 0.0000 0.0000 'International Tables Vol C Tables 4.2.6.8 and 6.1.1.4'
N N 0.0061 0.0033 'International Tables Vol C Tables 4.2.6.8 and 6.1.1.4'
O O 0.0106 0.0060 'International Tables Vol C Tables 4.2.6.8 and 6.1.1.4'
Sm Sm -0.1638 3.4418 'International Tables Vol C Tables 4.2.6.8 and 6.1.1.4'

loop_
_geom_angle_atom_site_label_1
_geom_angle_atom_site_label_2
_geom_angle_atom_site_label_3
_geom_angle
_geom_angle_site_symmetry_1
_geom_angle_site_symmetry_3
O2 Sm1 O3 60.80(16) . .
O2 Sm1 O1 74.76(9) . .
O3 Sm1 O1 74.38(9) . .
O2 Sm1 O1 74.75(9) . 3_665
O3 Sm1 O1 74.37(9) . 3_665
O1 Sm1 O1 144.04(13) . 3_665
O2 Sm1 O4 80.5(2) . .
O3 Sm1 O4 137.8(2) . .
O1 Sm1 O4 80.0(2) . .
O1 Sm1 O4 113.0(2) 3_665 .
O2 Sm1 O40 137.2(3) . .
O3 Sm1 O40 80.0(3) . .
O1 Sm1 O40 112.3(3) . .
O1 Sm1 O40 79.0(3) 3_665 .
O4 Sm1 O40 141.6(3) . .
O2 Sm1 O10W 75.5(3) . .
O3 Sm1 O10W 135.7(3) . .
O1 Sm1 O10W 88.2(3) . .
O1 Sm1 O10W 102.1(3) 3_665 .
O4 Sm1 O10W 11.0(3) . .
O40 Sm1 O10W 143.8(4) . .
O2 Sm1 O1W 135.1(2) . .
O3 Sm1 O1W 75.0(2) . .
O1 Sm1 O1W 101.8(3) . .
O1 Sm1 O1W 86.8(2) 3_665 .
O4 Sm1 O1W 144.0(3) . .
O40 Sm1 O1W 10.6(3) . .
O10W Sm1 O1W 149.2(3) . .
O2 Sm1 N1 140.46(14) . .
O3 Sm1 N1 131.79(15) . .
O1 Sm1 N1 74.94(15) . .
O1 Sm1 N1 140.62(17) 3_665 .
O4 Sm1 N1 69.8(2) . .
O40 Sm1 N1 78.4(3) . .
O10W Sm1 N1 78.8(3) . .
O1W Sm1 N1 76.0(2) . .
O2 Sm1 N2 133.09(15) . .
O3 Sm1 N2 139.97(14) . .
O1 Sm1 N2 140.36(16) . .
O1 Sm1 N2 75.49(14) 3_665 .
O4 Sm1 N2 78.8(2) . .
O40 Sm1 N2 68.9(3) . .
O10W Sm1 N2 76.3(3) . .
O1W Sm1 N2 77.6(3) . .
N1 Sm1 N2 66.4(2) . .
O2 Sm1 Sm1 41.66(8) . 3_665
O3 Sm1 Sm1 41.69(8) . 3_665
O1 Sm1 Sm1 102.03(9) . 3_665
O1 Sm1 Sm1 42.02(9) 3_665 3_665
O4 Sm1 Sm1 115.9(2) . 3_665
O40 Sm1 Sm1 97.6(3) . 3_665
O10W Sm1 Sm1 107.2(3) . 3_665
O1W Sm1 Sm1 99.1(2) . 3_665
N1 Sm1 Sm1 173.33(13) . 3_665
N2 Sm1 Sm1 117.32(12) . 3_665
O2 Sm1 Sm1 41.66(8) . 2_655
O3 Sm1 Sm1 41.69(8) . 2_655
O1 Sm1 Sm1 42.03(9) . 2_655
O1 Sm1 Sm1 102.02(9) 3_665 2_655
O4 Sm1 Sm1 98.04(19) . 2_655
O40 Sm1 Sm1 115.6(3) . 2_655
O10W Sm1 Sm1 99.8(3) . 2_655
O1W Sm1 Sm1 107.1(2) . 2_655
N1 Sm1 Sm1 116.77(13) . 2_655
N2 Sm1 Sm1 174.64(13) . 2_655
Sm1 Sm1 Sm1 60.0 3_665 2_655
C1 O1 Sm1 133.7(5) . .
C1 O1 Sm1 130.3(5) . 2_655
Sm1 O1 Sm1 95.95(13) . 2_655
Sm1 O2 Sm1 96.68(16) . 3_665
Sm1 O2 Sm1 96.68(16) . 2_655
Sm1 O2 Sm1 96.68(16) 3_665 2_655
Sm1 O2 H2O 120.4 . .
Sm1 O2 H2O 120.4 3_665 .
Sm1 O2 H2O 120.4 2_655 .
Sm1 O3 Sm1 96.62(15) . 3_665
Sm1 O3 Sm1 96.62(15) . 2_655
Sm1 O3 Sm1 96.62(15) 3_665 2_655
Sm1 O3 H3O 120.4 . .
Sm1 O3 H3O 120.4 3_665 .
Sm1 O3 H3O 120.4 2_655 .
C11 N1 C12 114.4(5) . .
C11 N1 Sm1 106.2(3) . .
C12 N1 Sm1 114.5(4) . .
C11 N1 H1N 107.1 . .
C12 N1 H1N 107.1 . .
Sm1 N1 H1N 107.1 . .
C17 N2 C18 114.6(5) . .
C17 N2 Sm1 113.4(4) . .
C18 N2 Sm1 104.2(3) . .
C17 N2 H2N 108.1 . .
C18 N2 H2N 108.1 . .
Sm1 N2 H2N 108.1 . .
O1 C1 C2 124.0(8) . .
O1 C1 C6 120.8(8) . .
C2 C1 C6 115.1(6) . .
C1 C2 C3 121.5(7) . .
C1 C2 C18 119.2(5) . 2_655
C3 C2 C18 119.3(6) . 2_655
C4 C3 C2 124.2(8) . .
C4 C3 H3 117.9 . .
C2 C3 H3 117.9 . .
C3 C4 C5 115.1(6) . .
C3 C4 C7 121.9(9) . .
C5 C4 C7 122.9(9) . .
C6 C5 C4 122.9(7) . .
C6 C5 H5 118.5 . .
C4 C5 H5 118.5 . .
C5 C6 C1 121.0(7) . .
C5 C6 C11 120.1(6) . .
C1 C6 C11 118.8(6) . .
C80 C7 C10 128.4(14) . .
C80 C7 C90 107.2(5) . .
C10 C7 C90 57.8(11) . .
C80 C7 C100 107.2(5) . .
C10 C7 C100 50.2(10) . .
C90 C7 C100 107.0(5) . .
C80 C7 C8 42.0(9) . .
C10 C7 C8 107.1(5) . .
C90 C7 C8 131.2(15) . .
C100 C7 C8 67.3(9) . .
C80 C7 C9 66.2(9) . .
C10 C7 C9 107.0(5) . .
C90 C7 C9 51.1(10) . .
C100 C7 C9 147.3(16) . .
C8 C7 C9 106.8(5) . .
C80 C7 C4 113.8(10) . .
C10 C7 C4 117.2(12) . .
C90 C7 C4 113.9(14) . .
C100 C7 C4 107.4(12) . .
C8 C7 C4 113.8(10) . .
C9 C7 C4 104.2(14) . .
C7 C8 H8A 109.5 . .
C7 C8 H8B 109.5 . .
H8A C8 H8B 109.5 . .
C7 C8 H8C 109.5 . .
H8A C8 H8C 109.5 . .
H8B C8 H8C 109.5 . .
C7 C9 H9A 109.5 . .
C7 C9 H9B 109.5 . .
H9A C9 H9B 109.5 . .
C7 C9 H9C 109.5 . .
H9A C9 H9C 109.5 . .
H9B C9 H9C 109.5 . .
C7 C10 H10A 109.5 . .
C7 C10 H10B 109.5 . .
H10A C10 H10B 109.5 . .
C7 C10 H10C 109.5 . .
H10A C10 H10C 109.5 . .
H10B C10 H10C 109.5 . .
C7 C80 H80A 109.5 . .
C7 C80 H80B 109.5 . .
H80A C80 H80B 109.5 . .
C7 C80 H80C 109.5 . .
H80A C80 H80C 109.5 . .
H80B C80 H80C 109.5 . .
C7 C90 H90A 109.5 . .
C7 C90 H90B 109.5 . .
H90A C90 H90B 109.5 . .
C7 C90 H90C 109.5 . .
H90A C90 H90C 109.5 . .
H90B C90 H90C 109.5 . .
C7 C100 H10D 109.5 . .
C7 C100 H10E 109.5 . .
H10D C100 H10E 109.5 . .
C7 C100 H10F 109.5 . .
H10D C100 H10F 109.5 . .
H10E C100 H10F 109.5 . .
N1 C11 C6 110.7(5) . .
N1 C11 H11A 109.5 . .
C6 C11 H11A 109.5 . .
N1 C11 H11B 109.5 . .
C6 C11 H11B 109.5 . .
H11A C11 H11B 108.1 . .
N1 C12 C17 106.8(5) . .
N1 C12 C13 112.8(7) . .
C17 C12 C13 110.1(7) . .
N1 C12 H12 109.0 . .
C17 C12 H12 109.0 . .
C13 C12 H12 109.0 . .
C12 C13 C14 112.6(9) . .
C12 C13 H13A 109.1 . .
C14 C13 H13A 109.1 . .
C12 C13 H13B 109.1 . .
C14 C13 H13B 109.1 . .
H13A C13 H13B 107.8 . .
C15 C14 C13 110.1(9) . .
C15 C14 H14A 109.6 . .
C13 C14 H14A 109.6 . .
C15 C14 H14B 109.6 . .
C13 C14 H14B 109.6 . .
H14A C14 H14B 108.2 . .
C14 C15 C16 108.8(8) . .
C14 C15 H15A 109.9 . .
C16 C15 H15A 109.9 . .
C14 C15 H15B 109.9 . .
C16 C15 H15B 109.9 . .
H15A C15 H15B 108.3 . .
C17 C16 C15 113.8(9) . .
C17 C16 H16A 108.8 . .
C15 C16 H16A 108.8 . .
C17 C16 H16B 108.8 . .
C15 C16 H16B 108.8 . .
H16A C16 H16B 107.7 . .
N2 C17 C12 106.8(5) . .
N2 C17 C16 113.1(7) . .
C12 C17 C16 110.4(7) . .
N2 C17 H17 108.8 . .
C12 C17 H17 108.8 . .
C16 C17 H17 108.8 . .
N2 C18 C2 109.6(6) . 3_665
N2 C18 H18A 109.7 . .
C2 C18 H18A 109.7 3_665 .
N2 C18 H18B 109.7 . .
C2 C18 H18B 109.7 3_665 .
H18A C18 H18B 108.2 . .
O5 N3 O6 124.3(9) . .
O5 N3 O4 120.5(9) . .
O6 N3 O4 115.2(9) . .
N3 O4 Sm1 133.6(7) . .
O60 N30 O50 125.1(15) . .
O60 N30 O40 120.1(15) . .
O50 N30 O40 114.7(13) . .
N30 O40 Sm1 133.7(10) . .
C1M O1M H1M 109.5 . .
H10G C10M H10H 109.5 . .
H10G C10M H10I 109.5 . .
H10H C10M H10I 109.5 . .

loop_
_geom_bond_atom_site_label_1
_geom_bond_atom_site_label_2
_geom_bond_distance
_geom_bond_site_symmetry_2
Sm1 O2 2.399(3) .
Sm1 O3 2.400(3) .
Sm1 O1 2.413(4) .
Sm1 O1 2.413(4) 3_665
Sm1 O4 2.446(8) .
Sm1 O40 2.449(10) .
Sm1 O10W 2.465(11) .
Sm1 O1W 2.478(8) .
Sm1 N1 2.546(5) .
Sm1 N2 2.558(5) .
Sm1 Sm1 3.5846(6) 3_665
Sm1 Sm1 3.5846(6) 2_655
O1 C1 1.335(8) .
O1 Sm1 2.413(4) 2_655
O2 Sm1 2.399(3) 3_665
O2 Sm1 2.399(3) 2_655
O2 H2O 1.0000 .
O3 Sm1 2.400(3) 3_665
O3 Sm1 2.400(3) 2_655
O3 H3O 1.0000 .
N1 C11 1.464(9) .
N1 C12 1.471(8) .
N1 H1N 0.9300 .
N2 C17 1.471(8) .
N2 C18 1.483(9) .
N2 H2N 0.9300 .
C1 C2 1.387(12) .
C1 C6 1.440(11) .
C2 C3 1.391(8) .
C2 C18 1.504(9) 2_655
C3 C4 1.358(15) .
C3 H3 0.9500 .
C4 C5 1.401(15) .
C4 C7 1.548(10) .
C5 C6 1.378(8) .
C5 H5 0.9500 .
C6 C11 1.530(10) .
C7 C80 1.527(2) .
C7 C10 1.528(2) .
C7 C90 1.530(2) .
C7 C100 1.531(2) .
C7 C8 1.531(2) .
C7 C9 1.532(2) .
C8 H8A 0.9800 .
C8 H8B 0.9800 .
C8 H8C 0.9800 .
C9 H9A 0.9800 .
C9 H9B 0.9800 .
C9 H9C 0.9800 .
C10 H10A 0.9800 .
C10 H10B 0.9800 .
C10 H10C 0.9800 .
C80 H80A 0.9800 .
C80 H80B 0.9800 .
C80 H80C 0.9800 .
C90 H90A 0.9800 .
C90 H90B 0.9800 .
C90 H90C 0.9800 .
C100 H10D 0.9800 .
C100 H10E 0.9800 .
C100 H10F 0.9800 .
C11 H11A 0.9900 .
C11 H11B 0.9900 .
C12 C17 1.530(11) .
C12 C13 1.547(9) .
C12 H12 1.0000 .
C13 C14 1.549(16) .
C13 H13A 0.9900 .
C13 H13B 0.9900 .
C14 C15 1.476(18) .
C14 H14A 0.9900 .
C14 H14B 0.9900 .
C15 C16 1.546(16) .
C15 H15A 0.9900 .
C15 H15B 0.9900 .
C16 C17 1.538(9) .
C16 H16A 0.9900 .
C16 H16B 0.9900 .
C17 H17 1.0000 .
C18 C2 1.504(9) 3_665
C18 H18A 0.9900 .
C18 H18B 0.9900 .
N3 O5 1.260(5) .
N3 O6 1.261(5) .
N3 O4 1.261(5) .
N30 O60 1.261(5) .
N30 O50 1.261(5) .
N30 O40 1.261(5) .
O1M C1M 1.419(13) .
O1M H1M 0.8400 .
C1M H1M1 0.9800 .
C1M H1M2 0.9800 .
C1M H1M3 0.9800 .
C10M H10G 0.9800 .
C10M H10H 0.9800 .
C10M H10I 0.9800 .

loop_
_geom_hbond_atom_site_label_D
_geom_hbond_atom_site_label_H
_geom_hbond_atom_site_label_A
_geom_hbond_distance_DH
_geom_hbond_distance_HA
_geom_hbond_distance_DA
_geom_hbond_angle_DHA
_geom_hbond_site_symmetry_A
O2 H2O O5 1.00 2.35 3.055(13) 127 .
O2 H2O O5 1.00 2.35 3.055(13) 127 2_655
O2 H2O O5 1.00 2.35 3.055(13) 127 3_665
O3 H3O O60 1.00 2.24 2.97(2) 128 .
O3 H3O O60 1.00 2.24 2.97(2) 128 2_655
O3 H3O O60 1.00 2.24 2.97(2) 128 3_665
N1 H1N O1M 0.93 2.60 3.492(12) 161 .
N2 H2N O1M 0.93 2.49 3.383(12) 162 8_644
O1M H1M O6 0.84 2.33 3.12(2) 156 .
O10M H10M O50 0.84 2.47 3.24(2) 153 6_665

loop_
_geom_torsion_atom_site_label_1
_geom_torsion_atom_site_label_2
_geom_torsion_atom_site_label_3
_geom_torsion_atom_site_label_4
_geom_torsion
_geom_torsion_site_symmetry_1
_geom_torsion_site_symmetry_4
O2 Sm1 O1 C1 147.6(6) . .
O3 Sm1 O1 C1 -149.1(6) . .
O1 Sm1 O1 C1 -179.6(5) 3_665 .
O4 Sm1 O1 C1 64.8(6) . .
O40 Sm1 O1 C1 -77.1(7) . .
O10W Sm1 O1 C1 72.1(7) . .
O1W Sm1 O1 C1 -78.5(6) . .
N1 Sm1 O1 C1 -6.7(6) . .
N2 Sm1 O1 C1 6.2(7) . .
Sm1 Sm1 O1 C1 179.4(6) 3_665 .
Sm1 Sm1 O1 C1 178.9(6) 2_655 .
O2 Sm1 O1 Sm1 -31.32(15) . 2_655
O3 Sm1 O1 Sm1 32.01(15) . 2_655
O1 Sm1 O1 Sm1 1.5(4) 3_665 2_655
O4 Sm1 O1 Sm1 -114.1(2) . 2_655
O40 Sm1 O1 Sm1 104.0(3) . 2_655
O10W Sm1 O1 Sm1 -106.8(3) . 2_655
O1W Sm1 O1 Sm1 102.6(2) . 2_655
N1 Sm1 O1 Sm1 174.37(18) . 2_655
N2 Sm1 O1 Sm1 -172.7(2) . 2_655
Sm1 Sm1 O1 Sm1 0.49(12) 3_665 2_655
O3 Sm1 O2 Sm1 48.79(10) . 3_665
O1 Sm1 O2 Sm1 129.15(16) . 3_665
O1 Sm1 O2 Sm1 -31.57(12) 3_665 3_665
O4 Sm1 O2 Sm1 -148.7(2) . 3_665
O40 Sm1 O2 Sm1 22.6(5) . 3_665
O10W Sm1 O2 Sm1 -138.7(3) . 3_665
O1W Sm1 O2 Sm1 37.7(4) . 3_665
N1 Sm1 O2 Sm1 170.3(2) . 3_665
N2 Sm1 O2 Sm1 -83.9(2) . 3_665
Sm1 Sm1 O2 Sm1 97.6(2) 2_655 3_665
O3 Sm1 O2 Sm1 -48.79(10) . 2_655
O1 Sm1 O2 Sm1 31.58(12) . 2_655
O1 Sm1 O2 Sm1 -129.14(16) 3_665 2_655
O4 Sm1 O2 Sm1 113.7(2) . 2_655
O40 Sm1 O2 Sm1 -75.0(4) . 2_655
O10W Sm1 O2 Sm1 123.7(3) . 2_655
O1W Sm1 O2 Sm1 -59.9(3) . 2_655
N1 Sm1 O2 Sm1 72.7(3) . 2_655
N2 Sm1 O2 Sm1 178.50(17) . 2_655
Sm1 Sm1 O2 Sm1 -97.6(2) 3_665 2_655
O2 Sm1 O3 Sm1 -48.75(10) . 3_665
O1 Sm1 O3 Sm1 -129.74(16) . 3_665
O1 Sm1 O3 Sm1 32.25(12) 3_665 3_665
O4 Sm1 O3 Sm1 -74.9(3) . 3_665
O40 Sm1 O3 Sm1 113.6(3) . 3_665
O10W Sm1 O3 Sm1 -59.2(4) . 3_665
O1W Sm1 O3 Sm1 123.2(3) . 3_665
N1 Sm1 O3 Sm1 177.98(17) . 3_665
N2 Sm1 O3 Sm1 74.7(3) . 3_665
Sm1 Sm1 O3 Sm1 -97.5(2) 2_655 3_665
O2 Sm1 O3 Sm1 48.75(10) . 2_655
O1 Sm1 O3 Sm1 -32.25(11) . 2_655
O1 Sm1 O3 Sm1 129.74(16) 3_665 2_655
O4 Sm1 O3 Sm1 22.6(4) . 2_655
O40 Sm1 O3 Sm1 -149.0(3) . 2_655
O10W Sm1 O3 Sm1 38.3(5) . 2_655
O1W Sm1 O3 Sm1 -139.4(3) . 2_655
N1 Sm1 O3 Sm1 -84.5(2) . 2_655
N2 Sm1 O3 Sm1 172.2(2) . 2_655
Sm1 Sm1 O3 Sm1 97.5(2) 3_665 2_655
O2 Sm1 N1 C11 -86.5(4) . .
O3 Sm1 N1 C11 6.6(5) . .
O1 Sm1 N1 C11 -45.4(4) . .
O1 Sm1 N1 C11 127.9(4) 3_665 .
O4 Sm1 N1 C11 -130.1(5) . .
O40 Sm1 N1 C11 71.7(5) . .
O10W Sm1 N1 C11 -136.6(5) . .
O1W Sm1 N1 C11 61.1(4) . .
N2 Sm1 N1 C11 143.6(4) . .
Sm1 Sm1 N1 C11 18.3(14) 3_665 .
Sm1 Sm1 N1 C11 -41.2(4) 2_655 .
O2 Sm1 N1 C12 146.2(4) . .
O3 Sm1 N1 C12 -120.6(4) . .
O1 Sm1 N1 C12 -172.7(5) . .
O1 Sm1 N1 C12 0.6(5) 3_665 .
O4 Sm1 N1 C12 102.6(5) . .
O40 Sm1 N1 C12 -55.6(5) . .
O10W Sm1 N1 C12 96.1(5) . .
O1W Sm1 N1 C12 -66.2(5) . .
N2 Sm1 N1 C12 16.3(4) . .
Sm1 Sm1 N1 C12 -109.0(11) 3_665 .
Sm1 Sm1 N1 C12 -168.5(4) 2_655 .
O2 Sm1 N2 C17 -119.6(4) . .
O3 Sm1 N2 C17 146.1(4) . .
O1 Sm1 N2 C17 4.7(6) . .
O1 Sm1 N2 C17 -171.7(5) 3_665 .
O4 Sm1 N2 C17 -54.2(5) . .
O40 Sm1 N2 C17 104.6(5) . .
O10W Sm1 N2 C17 -65.1(5) . .
O1W Sm1 N2 C17 98.3(5) . .
N1 Sm1 N2 C17 18.4(4) . .
Sm1 Sm1 N2 C17 -167.7(4) 3_665 .
Sm1 Sm1 N2 C17 -108.9(13) 2_655 .
O2 Sm1 N2 C18 5.7(5) . .
O3 Sm1 N2 C18 -88.6(4) . .
O1 Sm1 N2 C18 130.0(4) . .
O1 Sm1 N2 C18 -46.4(4) 3_665 .
O4 Sm1 N2 C18 71.1(4) . .
O40 Sm1 N2 C18 -130.1(5) . .
O10W Sm1 N2 C18 60.2(5) . .
O1W Sm1 N2 C18 -136.4(4) . .
N1 Sm1 N2 C18 143.7(4) . .
Sm1 Sm1 N2 C18 -42.4(4) 3_665 .
Sm1 Sm1 N2 C18 16.4(15) 2_655 .
Sm1 O1 C1 C2 -146.7(7) . .
Sm1 O1 C1 C2 31.8(11) 2_655 .
Sm1 O1 C1 C6 32.0(11) . .
Sm1 O1 C1 C6 -149.4(6) 2_655 .
O1 C1 C2 C3 178.4(7) . .
C6 C1 C2 C3 -0.5(12) . .
O1 C1 C2 C18 -4.1(12) . 2_655
C6 C1 C2 C18 177.1(7) . 2_655
C1 C2 C3 C4 1.7(14) . .
C18 C2 C3 C4 -175.9(8) 2_655 .
C2 C3 C4 C5 -2.6(15) . .
C2 C3 C4 C7 179.3(8) . .
C3 C4 C5 C6 2.6(14) . .
C7 C4 C5 C6 -179.3(8) . .
C4 C5 C6 C1 -1.6(13) . .
C4 C5 C6 C11 -177.2(8) . .
O1 C1 C6 C5 -178.4(7) . .
C2 C1 C6 C5 0.5(11) . .
O1 C1 C6 C11 -2.8(11) . .
C2 C1 C6 C11 176.1(7) . .
C3 C4 C7 C80 -121.1(11) . .
C5 C4 C7 C80 60.9(14) . .
C3 C4 C7 C10 66.9(14) . .
C5 C4 C7 C10 -111.1(12) . .
C3 C4 C7 C90 2.2(14) . .
C5 C4 C7 C90 -175.8(11) . .
C3 C4 C7 C100 120.5(12) . .
C5 C4 C7 C100 -57.5(13) . .
C3 C4 C7 C8 -167.2(11) . .
C5 C4 C7 C8 14.8(14) . .
C3 C4 C7 C9 -51.2(13) . .
C5 C4 C7 C9 130.8(12) . .
C12 N1 C11 C6 -146.7(5) . .
Sm1 N1 C11 C6 85.9(5) . .
C5 C6 C11 N1 112.6(7) . .
C1 C6 C11 N1 -63.0(8) . .
C11 N1 C12 C17 -170.1(5) . .
Sm1 N1 C12 C17 -47.1(6) . .
C11 N1 C12 C13 68.8(8) . .
Sm1 N1 C12 C13 -168.2(6) . .
N1 C12 C13 C14 173.8(9) . .
C17 C12 C13 C14 54.6(11) . .
C12 C13 C14 C15 -59.3(14) . .
C13 C14 C15 C16 58.5(14) . .
C14 C15 C16 C17 -58.4(14) . .
C18 N2 C17 C12 -168.7(5) . .
Sm1 N2 C17 C12 -49.1(6) . .
C18 N2 C17 C16 69.7(8) . .
Sm1 N2 C17 C16 -170.8(6) . .
N1 C12 C17 N2 62.7(7) . .
C13 C12 C17 N2 -174.5(6) . .
N1 C12 C17 C16 -174.0(7) . .
C13 C12 C17 C16 -51.2(9) . .
C15 C16 C17 N2 174.2(9) . .
C15 C16 C17 C12 54.6(11) . .
C17 N2 C18 C2 -148.7(5) . 3_665
Sm1 N2 C18 C2 86.7(4) . 3_665
O5 N3 O4 Sm1 11.8(16) . .
O6 N3 O4 Sm1 -170.7(8) . .
O2 Sm1 O4 N3 35.9(10) . .
O3 Sm1 O4 N3 58.9(11) . .
O1 Sm1 O4 N3 111.9(10) . .
O1 Sm1 O4 N3 -32.9(10) 3_665 .
O40 Sm1 O4 N3 -134.6(9) . .
O10W Sm1 O4 N3 -26.2(17) . .
O1W Sm1 O4 N3 -151.8(9) . .
N1 Sm1 O4 N3 -170.5(10) . .
N2 Sm1 O4 N3 -101.8(10) . .
Sm1 Sm1 O4 N3 13.3(11) 3_665 .
Sm1 Sm1 O4 N3 73.8(10) 2_655 .
O60 N30 O40 Sm1 9(2) . .
O50 N30 O40 Sm1 -171.9(12) . .
O2 Sm1 O40 N30 56.9(16) . .
O3 Sm1 O40 N30 33.9(14) . .
O1 Sm1 O40 N30 -34.5(15) . .
O1 Sm1 O40 N30 109.7(14) 3_665 .
O4 Sm1 O40 N30 -136.9(13) . .
O10W Sm1 O40 N30 -154.7(13) . .
O1W Sm1 O40 N30 -27.1(18) . .
N1 Sm1 O40 N30 -102.8(14) . .
N2 Sm1 O40 N30 -171.7(15) . .
Sm1 Sm1 O40 N30 71.8(14) 3_665 .
Sm1 Sm1 O40 N30 11.5(15) 2_655 .
